data_4076035
loop_
_publ_author_name
'Bruce, Michael I.'
'Low, Paul J.'
'Hartl, Franti\<sek'
'Humphrey, Paul A.'
'de Montigny, Fr\'ed\'eric'
'Jevric, Martyn'
'Lapinte, Claude'
'Perkins, Gary J.'
'Roberts, Rachel L.'
'Skelton, Brian W.'
'White, Allan H.'

_publ_section_title
;
 Syntheses, Structures, Some Reactions, and Electrochemical Oxidation of
 Ferrocenylethynyl Complexes of Iron, Ruthenium, and Osmium
;
_journal_issue 22
_journal_name_full Organometallics
_journal_page_first 5241
_journal_paper_doi 10.1021/om050483l
_journal_volume 24
_journal_year 2005
_chemical_formula_moiety 'C42 H36 Fe1 P2 Ru1'
_chemical_formula_sum 'C42 H36 Fe P2 Ru'
_chemical_formula_weight 759.62
_space_group_IT_number 14
_symmetry_cell_setting monoclinic
_symmetry_space_group_name_Hall '-P 2ybc'
_symmetry_space_group_name_H-M 'P 1 21/c 1'
_cell_angle_alpha 90.00000
_cell_angle_beta 109.3700(10)
_cell_angle_gamma 90.00000
_cell_formula_units_Z 4
_cell_length_a 13.4266(7)
_cell_length_b 13.9603(7)
_cell_length_c 18.9120(10)
_cell_measurement_reflns_used 8894
_cell_measurement_temperature 150(2)
_cell_measurement_theta_max 29.2
_cell_measurement_theta_min 2.17
_cell_volume 3344.2(3)
_computing_cell_refinement 'Siemens SAINT (Siemens, 1995)'
_computing_data_collection 'Siemens SMART (Siemens, 1995)'
_computing_data_reduction 'xtal ADDREF SORTRF'
_computing_molecular_graphics xtal
_computing_publication_material 'xtal BONDLA CIFIO'
_computing_structure_refinement 'xtal CRYLSQ'
_computing_structure_solution xtal
_diffrn_ambient_temperature 150(2)
_diffrn_measured_fraction_theta_full 1.0
_diffrn_measured_fraction_theta_max .99
_diffrn_measurement_device_type
;
Bruker SMART CCD diffractometer
;
_diffrn_measurement_method '\w scans'
_diffrn_radiation_detector 'CCD area detector'
_diffrn_radiation_monochromator graphite
_diffrn_radiation_source 'sealed tube'
_diffrn_radiation_type 'Mo K\a'
_diffrn_radiation_wavelength .71073
_diffrn_reflns_av_R_equivalents .062
_diffrn_reflns_av_sigmaI/netI .067
_diffrn_reflns_limit_h_max 17
_diffrn_reflns_limit_h_min -18
_diffrn_reflns_limit_k_max 19
_diffrn_reflns_limit_k_min -17
_diffrn_reflns_limit_l_max 26
_diffrn_reflns_limit_l_min -26
_diffrn_reflns_number 54352
_diffrn_reflns_theta_full 29.8
_diffrn_reflns_theta_max 29.8
_diffrn_reflns_theta_min 1.61
_diffrn_standards_decay_% 0
_exptl_absorpt_coefficient_mu 1.011
_exptl_absorpt_correction_T_max .98
_exptl_absorpt_correction_T_min .88
_exptl_absorpt_correction_type multi-scan
_exptl_absorpt_process_details
;
 SADABS; Sheldrick, 1996
;
_exptl_crystal_colour pink
_exptl_crystal_density_diffrn 1.509
_exptl_crystal_density_method 'not measured'
_exptl_crystal_description polyhedron
_exptl_crystal_F_000 1552
_exptl_crystal_size_max .23
_exptl_crystal_size_mid .1
_exptl_crystal_size_min .08
_refine_diff_density_max 1.743
_refine_diff_density_min -.548
_refine_ls_extinction_method none
_refine_ls_goodness_of_fit_all 1.092
_refine_ls_goodness_of_fit_ref 1.115
_refine_ls_hydrogen_treatment noref
_refine_ls_matrix_type full
_refine_ls_number_constraints 0
_refine_ls_number_parameters 415
_refine_ls_number_reflns 7445
_refine_ls_number_restraints 0
_refine_ls_R_factor_all .064
_refine_ls_R_factor_gt .044
_refine_ls_shift/su_max .003
_refine_ls_shift/su_mean .0002
_refine_ls_structure_factor_coef F
_refine_ls_weighting_scheme calc
_refine_ls_wR_factor_all .063
_refine_ls_wR_factor_ref .056
_reflns_d_resolution_high .714
_reflns_d_resolution_low 12.635
_reflns_Friedel_coverage 0
_reflns_limit_h_max 18
_reflns_limit_h_min 0
_reflns_limit_k_max 19
_reflns_limit_k_min 0
_reflns_limit_l_max 24
_reflns_limit_l_min -26
_reflns_number_gt 7445
_reflns_number_total 9604
_reflns_threshold_expression 'F    > 4.00 sig(F   )'
_cod_data_source_file om050483lsi20050611_121017.cif
_cod_data_source_block br1003
_cod_original_sg_symbol_Hall -p_2ybc
_cod_original_sg_symbol_H-M P_1_21/c_1
_cod_original_formula_sum 'C42 H36 Fe1 P2 Ru1'
_cod_database_code 4076035

loop_
_symmetry_equiv_pos_as_xyz
+x,+y,+z
-x,1/2+y,1/2-z
-x,-y,-z
+x,1/2-y,1/2+z

loop_
_atom_site_label
_atom_site_fract_x
_atom_site_fract_y
_atom_site_fract_z
_atom_site_U_iso_or_equiv
_atom_site_adp_type
_atom_site_occupancy
Ru .585439(17) .500817(16) .213648(12) .01576(10) Uani 1.00000
Fe .78362(3) .63543(3) .54498(2) .01830(17) Uani 1.00000
P1 .75285(6) .54657(5) .22965(4) .0176(3) Uani 1.00000
C111 .8091(2) .5375(2) .15375(17) .0197(12) Uani 1.00000
C112 .9125(2) .5661(2) .16329(18) .0251(13) Uani 1.00000
C113 .9504(3) .5652(2) .1033(2) .0291(15) Uani 1.00000
C114 .8856(3) .5367(3) .0328(2) .0305(15) Uani 1.00000
C115 .7841(3) .5060(3) .02256(19) .0299(15) Uani 1.00000
C116 .7463(3) .5058(2) .08339(18) .0258(13) Uani 1.00000
C121 .8052(2) .6620(2) .27125(16) .0197(12) Uani 1.00000
C122 .7417(3) .7425(2) .24972(18) .0246(13) Uani 1.00000
C123 .7807(3) .8320(2) .2776(2) .0333(16) Uani 1.00000
C124 .8830(4) .8403(3) .3280(2) .0398(18) Uani 1.00000
C125 .9451(3) .7609(3) .3507(2) .0380(17) Uani 1.00000
C126 .9064(3) .6710(2) .32270(19) .0276(14) Uani 1.00000
C0 .8196(2) .4546(2) .29906(17) .0216(12) Uani 1.00000
P2 .69639(6) .38454(5) .27660(4) .0174(3) Uani 1.00000
C211 .7127(2) .2770(2) .22707(16) .0185(11) Uani 1.00000
C212 .8092(2) .2453(2) .22295(19) .0274(14) Uani 1.00000
C213 .8151(3) .1598(3) .1875(2) .0298(15) Uani 1.00000
C214 .7260(3) .1048(2) .15533(18) .0259(13) Uani 1.00000
C215 .6297(2) .1356(2) .15881(18) .0232(12) Uani 1.00000
C216 .6229(2) .2211(2) .19406(18) .0225(12) Uani 1.00000
C221 .6975(2) .3326(2) .36550(16) .0186(11) Uani 1.00000
C222 .6145(2) .3488(2) .39315(17) .0218(12) Uani 1.00000
C223 .6166(3) .3077(2) .46104(18) .0261(14) Uani 1.00000
C224 .7009(3) .2505(2) .50044(18) .0293(14) Uani 1.00000
C225 .7836(3) .2342(3) .47356(18) .0301(14) Uani 1.00000
C226 .7822(2) .2755(2) .40681(18) .0262(14) Uani 1.00000
C1 .6182(2) .5624(2) .31459(16) .0192(11) Uani 1.00000
C2 .6401(2) .5988(2) .37650(17) .0211(12) Uani 1.00000
C101 .4451(2) .5890(2) .14817(18) .0253(13) Uani 1.00000
C102 .4891(2) .5454(2) .09736(17) .0261(13) Uani 1.00000
C103 .4815(2) .4447(2) .10234(17) .0250(13) Uani 1.00000
C104 .4309(2) .4259(2) .15678(18) .0241(13) Uani 1.00000
C105 .4096(2) .5142(2) .18452(18) .0236(13) Uani 1.00000
C201 .6511(2) .6350(2) .44916(17) .0204(12) Uani 1.00000
C202 .6333(2) .5815(2) .50832(17) .0218(12) Uani 1.00000
C203 .6481(2) .6436(2) .57064(18) .0243(13) Uani 1.00000
C204 .6767(3) .7355(2) .55157(18) .0259(13) Uani 1.00000
C205 .6791(2) .7306(2) .47700(17) .0239(13) Uani 1.00000
C201' .9082(3) .5885(3) .5151(2) .0306(15) Uani 1.00000
C202' .8887(2) .5240(2) .5671(2) .0266(14) Uani 1.00000
C203' .8990(2) .5766(2) .63392(17) .0244(13) Uani 1.00000
C204' .9246(2) .6727(2) .6226(2) .0294(14) Uani 1.00000
C205' .9305(3) .6799(3) .5493(2) .0311(15) Uani 1.00000
H112 .95813 .58557 .21236 .03000 Uiso 1.00000
H113 1.02259 .58407 .11130 .03400 Uiso 1.00000
H114 .91009 .53938 -.00964 .03700 Uiso 1.00000
H115 .73989 .48424 -.02530 .03600 Uiso 1.00000
H116 .67591 .48330 .07624 .03000 Uiso 1.00000
H122 .67061 .73643 .21631 .03000 Uiso 1.00000
H123 .73769 .88863 .26071 .03900 Uiso 1.00000
H124 .91001 .90204 .34810 .04700 Uiso 1.00000
H125 1.01604 .76692 .38587 .04600 Uiso 1.00000
H126 .94870 .61488 .33938 .03300 Uiso 1.00000
H0a .84612 .47693 .34939 .02700 Uiso 1.00000
H0b .87557 .42180 .28792 .02700 Uiso 1.00000
H212 .87125 .28346 .24547 .03200 Uiso 1.00000
H213 .88198 .13826 .18538 .03400 Uiso 1.00000
H214 .73087 .04576 .13067 .03100 Uiso 1.00000
H215 .56736 .09810 .13658 .02700 Uiso 1.00000
H216 .55612 .24275 .19516 .02600 Uiso 1.00000
H222 .55624 .38802 .36537 .02600 Uiso 1.00000
H223 .55959 .31899 .47986 .03100 Uiso 1.00000
H224 .70191 .22242 .54718 .03600 Uiso 1.00000
H225 .84111 .19307 .50105 .03700 Uiso 1.00000
H226 .84002 .26476 .38830 .03300 Uiso 1.00000
H101 .44074 .65630 .15678 .03000 Uiso 1.00000
H102 .51961 .57866 .06526 .03100 Uiso 1.00000
H103 .50462 .39710 .07488 .02900 Uiso 1.00000
H104 .41481 .36443 .17233 .02800 Uiso 1.00000
H105 .37569 .52146 .22151 .02900 Uiso 1.00000
H202 .61479 .51487 .50656 .02600 Uiso 1.00000
H203 .64127 .62574 .61812 .03000 Uiso 1.00000
H204 .69103 .79079 .58314 .03000 Uiso 1.00000
H205 .69633 .78227 .44983 .02900 Uiso 1.00000
H201' .90739 .57271 .46505 .03600 Uiso 1.00000
H202' .87154 .45668 .55887 .03200 Uiso 1.00000
H203' .88947 .55192 .67883 .03000 Uiso 1.00000
H204' .93592 .72384 .65788 .03600 Uiso 1.00000
H205' .94593 .73740 .52699 .03600 Uiso 1.00000

loop_
_atom_site_aniso_label
_atom_site_aniso_U_11
_atom_site_aniso_U_22
_atom_site_aniso_U_33
_atom_site_aniso_U_12
_atom_site_aniso_U_13
_atom_site_aniso_U_23
Ru .01451(11) .01647(11) .01438(11) .00019(8) .00220(8) -.00064(8)
Fe .0173(2) .0180(2) .0175(2) .00014(15) .00295(16) -.00020(16)
P1 .0166(3) .0176(3) .0171(3) -.0003(3) .0034(3) -.0007(3)
C111 .0222(14) .0177(13) .0200(14) .0033(11) .0082(11) .0004(11)
C112 .0227(14) .0252(15) .0254(15) -.0019(12) .0055(12) -.0045(12)
C113 .0273(16) .0269(16) .0377(19) -.0022(13) .0170(15) -.0012(14)
C114 .0312(17) .0353(18) .0281(17) .0070(14) .0142(14) .0030(14)
C115 .0268(16) .040(2) .0219(15) .0045(14) .0065(13) -.0056(14)
C116 .0216(14) .0317(17) .0236(15) .0016(13) .0071(12) -.0042(13)
C121 .0246(14) .0190(13) .0175(13) -.0039(11) .0097(11) -.0019(11)
C122 .0298(16) .0221(15) .0250(15) -.0015(12) .0132(13) -.0000(12)
C123 .050(2) .0215(15) .0346(19) .0020(15) .0221(17) -.0028(14)
C124 .060(3) .0284(18) .037(2) -.0139(17) .024(2) -.0118(15)
C125 .0350(19) .043(2) .0316(18) -.0185(17) .0053(15) -.0105(16)
C126 .0249(15) .0289(16) .0275(16) -.0081(13) .0067(13) -.0045(13)
C0 .0192(13) .0192(14) .0218(14) .0001(11) .0008(11) .0013(11)
P2 .0165(3) .0173(3) .0168(3) .0001(3) .0033(3) -.0000(3)
C211 .0182(13) .0190(13) .0180(13) .0010(10) .0056(11) .0008(10)
C212 .0179(13) .0315(17) .0294(16) .0008(12) .0031(12) -.0083(14)
C213 .0197(14) .0377(18) .0302(17) .0034(13) .0059(13) -.0112(14)
C214 .0285(16) .0236(15) .0248(15) .0049(12) .0079(13) -.0037(12)
C215 .0220(14) .0221(14) .0240(15) -.0027(12) .0057(12) -.0026(12)
C216 .0201(14) .0228(14) .0257(15) .0020(11) .0092(12) -.0020(12)
C221 .0194(13) .0176(13) .0164(13) .0005(10) .0029(11) -.0012(10)
C222 .0243(14) .0182(13) .0241(15) .0023(11) .0097(12) .0008(11)
C223 .0317(16) .0267(15) .0225(15) -.0014(13) .0124(13) -.0009(12)
C224 .0389(18) .0274(16) .0196(15) -.0057(14) .0068(13) -.0009(13)
C225 .0282(16) .0336(18) .0225(15) .0039(13) .0006(13) .0052(13)
C226 .0204(14) .0322(17) .0246(15) .0028(12) .0054(12) .0019(13)
C1 .0168(12) .0183(13) .0209(14) .0019(10) .0043(11) .0011(11)
C2 .0181(13) .0220(14) .0224(14) .0018(11) .0056(11) .0004(11)
C101 .0212(14) .0228(15) .0251(15) .0076(11) -.0014(12) .0002(12)
C102 .0211(14) .0340(17) .0190(14) -.0026(13) .0012(12) .0055(13)
C103 .0205(14) .0319(16) .0188(14) .0015(12) .0015(11) -.0071(12)
C104 .0188(13) .0265(15) .0234(15) -.0002(11) .0023(12) -.0019(12)
C105 .0148(13) .0302(16) .0240(15) .0016(11) .0040(11) -.0030(12)
C201 .0200(13) .0180(13) .0204(14) .0022(11) .0031(11) -.0019(11)
C202 .0185(13) .0239(14) .0212(14) -.0017(11) .0043(11) -.0028(11)
C203 .0213(14) .0300(16) .0229(15) .0018(12) .0091(12) -.0043(12)
C204 .0261(15) .0223(15) .0242(15) .0058(12) .0018(12) -.0069(12)
C205 .0259(15) .0180(13) .0229(15) .0058(11) .0014(12) .0007(11)
C201' .0244(15) .041(2) .0293(17) .0059(14) .0134(14) .0027(15)
C202' .0211(14) .0252(15) .0315(17) .0038(12) .0060(13) .0004(13)
C203' .0189(13) .0277(15) .0228(15) .0017(12) .0020(12) .0013(12)
C204' .0184(14) .0291(17) .0350(18) -.0027(12) .0010(13) -.0034(14)
C205' .0207(15) .0336(18) .0380(19) -.0039(13) .0083(14) .0066(15)

loop_
_atom_type_symbol
_atom_type_oxidation_number
_atom_type_number_in_cell
_atom_type_scat_dispersion_real
_atom_type_scat_dispersion_imag
_atom_type_scat_source
C 0 168 .002 .002 'Int Tables Vol IV Tables 2.2B and 2.3.1'
H 0 144 0 0 'Int Tables Vol IV Tables 2.2B and 2.3.1'
Fe 0 4 .301 .845 'Int Tables Vol IV Tables 2.2B and 2.3.1'
P 0 8 .09 .095 'Int Tables Vol IV Tables 2.2B and 2.3.1'
Ru 0 4 -1.42 .836 'Int Tables Vol IV Tables 2.2B and 2.3.1'

loop_
_geom_angle_atom_site_label_1
_geom_angle_atom_site_label_2
_geom_angle_atom_site_label_3
_geom_angle
P1 Ru P2 71.30(3)
P1 Ru C1 81.76(9)
P1 Ru C101 122.29(9)
P1 Ru C102 106.16(9)
P1 Ru C103 120.39(10)
P1 Ru C104 155.97(10)
P1 Ru C105 158.02(8)
P2 Ru C1 84.71(8)
P2 Ru C101 166.04(9)
P2 Ru C102 141.58(10)
P2 Ru C103 109.87(9)
P2 Ru C104 105.08(8)
P2 Ru C105 130.18(9)
C1 Ru C101 99.75(12)
C1 Ru C102 133.57(12)
C1 Ru C103 156.06(13)
C1 Ru C104 122.02(13)
C1 Ru C105 94.52(12)
C101 Ru C102 36.92(13)
C101 Ru C103 61.81(12)
C101 Ru C104 61.31(11)
C101 Ru C105 36.73(12)
C102 Ru C103 36.78(12)
C102 Ru C104 61.27(12)
C102 Ru C105 61.19(13)
C103 Ru C104 37.14(13)
C103 Ru C105 61.54(13)
C104 Ru C105 36.42(12)
C201 Fe C202 40.56(13)
C201 Fe C203 68.49(13)
C201 Fe C204 68.79(12)
C201 Fe C205 40.83(11)
C201 Fe C201' 107.49(13)
C201 Fe C202' 120.58(12)
C201 Fe C203' 155.98(12)
C201 Fe C204' 161.88(14)
C201 Fe C205' 124.89(14)
C202 Fe C203 40.80(13)
C202 Fe C204 68.74(12)
C202 Fe C205 68.45(12)
C202 Fe C201' 126.42(14)
C202 Fe C202' 108.94(13)
C202 Fe C203' 121.60(13)
C202 Fe C204' 155.80(15)
C202 Fe C205' 162.78(15)
C203 Fe C204 40.80(13)
C203 Fe C205 68.45(14)
C203 Fe C201' 164.24(14)
C203 Fe C202' 127.12(14)
C203 Fe C203' 108.67(13)
C203 Fe C204' 120.21(14)
C203 Fe C205' 154.22(14)
C204 Fe C205 40.79(14)
C204 Fe C201' 153.56(15)
C204 Fe C202' 163.84(15)
C204 Fe C203' 125.66(13)
C204 Fe C204' 106.58(13)
C204 Fe C205' 118.66(14)
C205 Fe C201' 119.19(15)
C205 Fe C202' 154.63(15)
C205 Fe C203' 162.29(12)
C205 Fe C204' 124.42(13)
C205 Fe C205' 106.22(14)
C201' Fe C202' 40.64(15)
C201' Fe C203' 68.40(14)
C201' Fe C204' 68.41(14)
C201' Fe C205' 40.59(14)
C202' Fe C203' 40.84(14)
C202' Fe C204' 68.60(13)
C202' Fe C205' 68.43(14)
C203' Fe C204' 40.66(13)
C203' Fe C205' 68.34(14)
C204' Fe C205' 40.65(15)
Ru P1 C111 121.69(9)
Ru P1 C121 122.05(12)
Ru P1 C0 97.21(11)
C111 P1 C121 101.41(15)
C111 P1 C0 106.29(15)
C121 P1 C0 106.30(12)
P1 C111 C112 121.9(2)
P1 C111 C116 119.6(3)
C112 C111 C116 118.4(3)
C111 C112 C113 120.6(3)
C111 C112 H112 119.4
C113 C112 H112 120.0
C112 C113 C114 120.3(3)
C112 C113 H113 119.3
C114 C113 H113 120.4
C113 C114 C115 120.0(4)
C113 C114 H114 120.7
C115 C114 H114 119.2
C114 C115 C116 119.6(3)
C114 C115 H115 120.5
C116 C115 H115 119.9
C111 C116 C115 121.0(3)
C111 C116 H116 119.6
C115 C116 H116 119.4
P1 C121 C122 118.4(2)
P1 C121 C126 121.9(2)
C122 C121 C126 119.7(3)
C121 C122 C123 120.0(3)
C121 C122 H122 120.2
C123 C122 H122 119.9
C122 C123 C124 119.8(3)
C122 C123 H123 120.0
C124 C123 H123 120.2
C123 C124 C125 120.5(3)
C123 C124 H124 120.1
C125 C124 H124 119.4
C124 C125 C126 119.9(3)
C124 C125 H125 120.2
C126 C125 H125 119.9
C121 C126 C125 120.1(3)
C121 C126 H126 119.5
C125 C126 H126 120.3
P1 C0 P2 91.07(12)
P1 C0 H0a 114.7
P1 C0 H0b 114.0
P2 C0 H0a 114.4
P2 C0 H0b 113.8
H0a C0 H0b 108.3
Ru P2 C0 97.14(9)
Ru P2 C211 119.50(9)
Ru P2 C221 124.98(11)
C0 P2 C211 107.71(15)
C0 P2 C221 105.39(13)
C211 P2 C221 100.42(14)
P2 C211 C212 124.2(2)
P2 C211 C216 117.2(2)
C212 C211 C216 118.5(3)
C211 C212 C213 120.2(3)
C211 C212 H212 118.9
C213 C212 H212 120.8
C212 C213 C214 120.8(3)
C212 C213 H213 119.6
C214 C213 H213 119.5
C213 C214 C215 119.5(3)
C213 C214 H214 120.1
C215 C214 H214 120.4
C214 C215 C216 120.2(3)
C214 C215 H215 120.2
C216 C215 H215 119.6
C211 C216 C215 120.7(3)
C211 C216 H216 119.4
C215 C216 H216 119.8
P2 C221 C222 121.1(2)
P2 C221 C226 119.8(3)
C222 C221 C226 119.1(3)
C221 C222 C223 120.1(3)
C221 C222 H222 119.7
C223 C222 H222 120.2
C222 C223 C224 119.7(4)
C222 C223 H223 119.8
C224 C223 H223 120.4
C223 C224 C225 120.6(3)
C223 C224 H224 119.3
C225 C224 H224 120.1
C224 C225 C226 119.9(3)
C224 C225 H225 119.8
C226 C225 H225 120.4
C221 C226 C225 120.7(3)
C221 C226 H226 119.4
C225 C226 H226 119.9
Ru C1 C2 178.7(3)
C1 C2 C201 171.3(3)
Ru C101 C102 71.21(17)
Ru C101 C105 71.62(17)
Ru C101 H101 122.0
C102 C101 C105 107.2(3)
C102 C101 H101 126.7
C105 C101 H101 126.2
Ru C102 C101 71.87(17)
Ru C102 C103 71.90(17)
Ru C102 H102 121.9
C101 C102 C103 109.0(3)
C101 C102 H102 125.6
C103 C102 H102 125.4
Ru C103 C102 71.32(17)
Ru C103 C104 71.67(17)
Ru C103 H103 122.6
C102 C103 C104 107.0(3)
C102 C103 H103 127.6
C104 C103 H103 125.4
Ru C104 C103 71.19(17)
Ru C104 C105 71.58(17)
Ru C104 H104 122.5
C103 C104 C105 108.1(3)
C103 C104 H104 126.6
C105 C104 H104 125.3
Ru C105 C101 71.64(18)
Ru C105 C104 72.00(18)
Ru C105 H105 123.0
C101 C105 C104 108.8(3)
C101 C105 H105 126.5
C104 C105 H105 124.7
Fe C201 C2 128.9(2)
Fe C201 C202 68.64(15)
Fe C201 C205 68.49(15)
C2 C201 C202 125.4(3)
C2 C201 C205 127.8(3)
C202 C201 C205 106.8(3)
Fe C202 C201 70.80(17)
Fe C202 C203 69.19(17)
Fe C202 H202 125.6
C201 C202 C203 108.4(3)
C201 C202 H202 126.0
C203 C202 H202 125.6
Fe C203 C202 70.0(2)
Fe C203 C204 69.6(2)
Fe C203 H203 125.1
C202 C203 C204 108.4(3)
C202 C203 H203 125.6
C204 C203 H203 126.0
Fe C204 C203 69.6(2)
Fe C204 C205 70.0(2)
Fe C204 H204 126.3
C203 C204 C205 107.8(3)
C203 C204 H204 125.9
C205 C204 H204 126.3
Fe C205 C201 70.68(16)
Fe C205 C204 69.22(17)
Fe C205 H205 126.1
C201 C205 C204 108.6(3)
C201 C205 H205 125.7
C204 C205 H205 125.7
Fe C201' C202' 69.8(2)
Fe C201' C205' 69.7(2)
Fe C201' H201' 126.8
C202' C201' C205' 108.3(3)
C202' C201' H201' 126.0
C205' C201' H201' 125.7
Fe C202' C201' 69.5(2)
Fe C202' C203' 69.44(18)
Fe C202' H202' 126.5
C201' C202' C203' 107.6(3)
C201' C202' H202' 126.3
C203' C202' H202' 126.1
Fe C203' C202' 69.72(17)
Fe C203' C204' 69.57(17)
Fe C203' H203' 125.6
C202' C203' C204' 108.1(3)
C202' C203' H203' 126.5
C204' C203' H203' 125.4
Fe C204' C203' 69.78(16)
Fe C204' C205' 69.77(18)
Fe C204' H204' 126.1
C203' C204' C205' 108.0(3)
C203' C204' H204' 126.4
C205' C204' H204' 125.6
Fe C205' C201' 69.7(2)
Fe C205' C204' 69.6(2)
Fe C205' H205' 125.6
C201' C205' C204' 108.1(3)
C201' C205' H205' 126.5
C204' C205' H205' 125.4

loop_
_geom_bond_atom_site_label_1
_geom_bond_atom_site_label_2
_geom_bond_distance
Ru P1 2.2585(8)
Ru P2 2.2572(7)
Ru C1 2.005(3)
Ru C101 2.247(3)
Ru C102 2.239(3)
Ru C103 2.246(3)
Ru C104 2.252(3)
Ru C105 2.247(3)
Fe C201 2.076(3)
Fe C202 2.047(3)
Fe C203 2.037(4)
Fe C204 2.037(3)
Fe C205 2.047(3)
Fe C201' 2.044(4)
Fe C202' 2.047(3)
Fe C203' 2.044(3)
Fe C204' 2.041(3)
Fe C205' 2.043(4)
P1 C111 1.835(4)
P1 C121 1.828(3)
P1 C0 1.842(3)
C111 C112 1.398(5)
C111 C116 1.391(4)
C112 C113 1.389(6)
C112 H112 .966
C113 C114 1.386(5)
C113 H113 .966
C114 C115 1.380(5)
C114 H114 .964
C115 C116 1.403(6)
C115 H115 .952
C116 H116 .962
C121 C122 1.388(4)
C121 C126 1.389(4)
C122 C123 1.389(5)
C122 H122 .958
C123 C124 1.393(5)
C123 H123 .969
C124 C125 1.368(5)
C124 H124 .964
C125 C126 1.394(5)
C125 H125 .968
C126 H126 .958
C0 P2 1.846(3)
C0 H0a .951
C0 H0b .962
P2 C211 1.820(3)
P2 C221 1.826(3)
C211 C212 1.396(5)
C211 C216 1.398(4)
C212 C213 1.384(5)
C212 H212 .961
C213 C214 1.382(4)
C213 H213 .961
C214 C215 1.384(5)
C214 H214 .960
C215 C216 1.385(4)
C215 H215 .958
C216 H216 .952
C221 C222 1.397(5)
C221 C226 1.397(4)
C222 C223 1.398(5)
C222 H222 .956
C223 C224 1.384(4)
C223 H223 .959
C224 C225 1.384(6)
C224 H224 .963
C225 C226 1.383(5)
C225 H225 .965
C226 H226 .963
C1 C2 1.220(4)
C2 C201 1.425(5)
C101 C102 1.420(5)
C101 C105 1.416(5)
C101 H101 .959
C102 C103 1.415(5)
C102 H102 .958
C103 C104 1.433(5)
C103 H103 .957
C104 C105 1.406(5)
C104 H104 .955
C105 H105 .958
C201 C202 1.430(5)
C201 C205 1.438(4)
C202 C203 1.423(5)
C202 H202 .960
C203 C204 1.420(5)
C203 H203 .965
C204 C205 1.423(5)
C204 H204 .955
C205 H205 .957
C201' C202' 1.421(5)
C201' C205' 1.418(5)
C201' H201' .968
C202' C203' 1.427(5)
C202' H202' .968
C203' C204' 1.419(5)
C203' H203' .964
C204' C205' 1.419(6)
C204' H204' .954
C205' H205' .961
